data_9016687
loop_
_publ_author_name
'Pekov, I. V.'
'Zelenski, M. E.'
'Zubkova, N. V.'
'Yapaskurt, V. O.'
'Chukanov, N. V.'
'Belakovskiy, D. I.'
'Pushcharovsky, D. Y.'

_publ_section_title
;
 Calciolangbeinite, K2Ca2(SO4)3, a new mineral from the Tolbachik volcano,
 Kamchatka, Russia
;
_journal_name_full 'Mineralogical Magazine'
_journal_page_first 673
_journal_page_last 682
_journal_paper_doi 10.1180/minmag.2012.076.3.16
_journal_volume 76
_journal_year 2012
_chemical_compound_source 'Tolbachik volcano, Kamchatka, Russia'
_chemical_formula_sum 'Ca1.325 K2 Mg0.67 O12 S3'
_chemical_name_mineral Calciolangbeinite
_space_group_IT_number 198
_symmetry_space_group_name_Hall 'P 2ac 2ab 3'
_symmetry_space_group_name_H-M 'P 21 3'
_cell_angle_alpha 90
_cell_angle_beta 90
_cell_angle_gamma 90
_cell_length_a 10.19
_cell_length_b 10.19
_cell_length_c 10.19
_cell_formula_units_Z 4
_cell_volume 1058.090
_database_code_amcsd 0018991
_exptl_crystal_density_diffrn 2.736
_cod_original_formula_sum 'K2 Ca1.325 Mg.67 S3 O12'
_cod_database_code 9016687

loop_
_space_group_symop_operation_xyz
x,y,z
1/2-z,-x,1/2+y
-z,1/2+x,1/2-y
1/2+z,1/2-x,-y
z,x,y
1/2+y,1/2-z,-x
1/2-y,-z,1/2+x
-y,1/2+z,1/2-x
y,z,x
-x,1/2+y,1/2-z
1/2+x,1/2-y,-z
1/2-x,-y,1/2+z

loop_
_atom_site_label
_atom_site_fract_x
_atom_site_fract_y
_atom_site_fract_z
_atom_site_occupancy
_atom_site_U_iso_or_equiv
K(1) 0.06709 0.06709 0.06709 1.00000 0.03940
K(2) 0.30130 0.30130 0.30130 1.00000 0.04260
CaM(1) 0.57913 0.57913 0.57913 0.62500 0.02600
MgM(1) 0.57913 0.57913 0.57913 0.37000 0.02600
CaM(2) 0.84035 0.84035 0.84035 0.70000 0.02870
MgM(2) 0.84035 0.84035 0.84035 0.30000 0.02870
S 0.62413 0.47372 0.26097 1.00000 0.02820
O(1) 0.66110 0.51210 0.39080 1.00000 0.08030
O(2) 0.73830 0.48330 0.17680 1.00000 0.08560
O(3) 0.57420 0.34050 0.25950 1.00000 0.07330
O(4) 0.52760 0.56320 0.20480 1.00000 0.08130

loop_
_cod_related_entry_id
_cod_related_entry_database
_cod_related_entry_code
1 AMCSD 0018991
